data_9017190
loop_
_publ_author_name
'Haring, M. M. M.'
'McDonald, A. M.'

_publ_section_title
;
 Steedeite, NaMn2[Si3BO9](OH)2: characterization, crystal-structure determination, and origin
;
_journal_name_full 'The Canadian Mineralogist'
_journal_page_first 47
_journal_page_last 60
_journal_volume 52
_journal_year 2014
_chemical_compound_source 'Poudrette quarry, Monteregie, Quebec, Canada'
_chemical_formula_sum 'B Fe0.1 H2 Mn1.9 Na O11 Si3'
_chemical_name_mineral Steedeite
_space_group_IT_number 2
_space_group_name_Hall '-P 1'
_space_group_name_H-M_alt 'P -1'
_symmetry_space_group_name_H-M 'P -1'
_cell_angle_alpha 99.91
_cell_angle_beta 102.19
_cell_angle_gamma 102.78
_cell_formula_units_Z 2
_cell_length_a 6.837
_cell_length_b 7.575
_cell_length_c 8.841
_cell_volume 424.812
_database_code_amcsd 0020229
_exptl_crystal_density_diffrn 3.174
_cod_data_source_file inputs/fixed/downloads/07/07402.cif
_cod_data_source_block 07402
_cod_original_formula_sum 'Na (Mn1.9 Fe.1) Si3 B O11 H2'
_cod_database_code 9017190

loop_
_space_group_symop_operation_xyz
x,y,z
-x,-y,-z

loop_
_atom_site_aniso_label
_atom_site_aniso_U_11
_atom_site_aniso_U_22
_atom_site_aniso_U_33
_atom_site_aniso_U_12
_atom_site_aniso_U_13
_atom_site_aniso_U_23
Na 0.03150 0.01760 0.01580 0.01230 0.01010 0.00500
Mn1 0.00910 0.01010 0.00850 0.00222 0.00180 0.00136
Fe1 0.00910 0.01010 0.00850 0.00222 0.00180 0.00136
Mn2 0.01000 0.00980 0.01040 0.00331 0.00130 0.00088
Fe2 0.01000 0.00980 0.01040 0.00331 0.00130 0.00088
Si1 0.00760 0.00620 0.00830 0.00160 0.00180 0.00080
Si2 0.00620 0.00780 0.00900 0.00180 0.00120 0.00010
Si3 0.00650 0.00760 0.00660 0.00180 0.00150 0.00070
B 0.00430 0.00740 0.00460 0.00200 0.00080 -0.00110
O1 0.01030 0.00860 0.00950 0.00170 0.00120 0.00000
O2 0.01100 0.00900 0.00990 0.00210 0.00230 0.00030
O3 0.01110 0.01600 0.01280 0.00040 0.00530 -0.00050
O4 0.01190 0.00880 0.00850 0.00220 0.00210 0.00020
O5 0.01440 0.01620 0.00970 0.00870 -0.00050 0.00090
O6 0.01000 0.00800 0.01550 0.00210 0.00420 0.00340
O7 0.01330 0.00950 0.01360 0.00220 0.00720 0.00280
O8 0.00670 0.01250 0.01240 0.00280 0.00240 0.00000
O9 0.01160 0.00950 0.01610 0.00410 -0.00220 0.00110
OOH10 0.01340 0.01180 0.01230 0.00370 0.00200 0.00210
OOH11 0.04240 0.03200 0.00920 0.02590 0.00910 0.00840

loop_
_atom_site_label
_atom_site_fract_x
_atom_site_fract_y
_atom_site_fract_z
_atom_site_occupancy
_atom_site_U_iso_or_equiv
_atom_site_type_symbol
_atom_site_attached_hydrogens
Na -0.12470 0.64118 0.81008 1.00000 0.01990 Na 0
Mn1 0.12800 0.87518 0.60727 0.95000 0.00946 Mn 0
Fe1 0.12800 0.87518 0.60727 0.05000 0.00946 Fe 0
Mn2 -0.38639 0.86495 0.59872 0.95000 0.01037 Mn 0
Fe2 -0.38639 0.86495 0.59872 0.05000 0.01037 Fe 0
Si1 -0.27055 0.52647 0.38313 1.00000 0.00760 Si 0
Si2 -0.53952 0.74187 0.21311 1.00000 0.00800 Si 0
Si3 0.01582 0.73835 0.22546 1.00000 0.00710 Si 0
B -0.27980 0.87570 0.02910 1.00000 0.00570 B 0
O1 0.44150 0.07980 0.63880 1.00000 0.01010 O 0
O2 -0.18870 0.68530 0.54740 1.00000 0.01040 O 0
O3 -0.48060 0.78300 0.05240 1.00000 0.01400 O 0
O4 0.08390 0.92050 0.36860 1.00000 0.01010 O 0
O5 -0.12740 0.77080 0.06980 1.00000 0.01350 O 0
O6 0.32170 0.68410 0.59760 1.00000 0.01100 O 0
O7 -0.09390 0.55400 0.28050 1.00000 0.01170 O 0
O8 -0.79250 0.67850 0.16780 1.00000 0.01090 O 0
O9 -0.47640 0.56220 0.26880 1.00000 0.01330 O 0
OOH10 0.19850 0.92900 0.86890 1.00000 0.01270 O 0
OOH11 -0.30530 0.88050 0.86090 1.00000 0.02440 O 0
H1 0.28700 0.85500 0.91400 1.00000 0.05300 H 0
H2 -0.41700 0.76600 0.84000 1.00000 0.39000 H 0

loop_
_cod_changelog_entry_id
_cod_changelog_entry_author
_cod_changelog_entry_date
_cod_changelog_entry_text
1
;cod-tools version 3.8.0
Id: cif_guess_AMCSD_atom_types 9581 2023-05-17 12:35:41Z saulius
;
2023-05-23T09:20:30+03:00
;Derived atom types and hydrogen counts
from atom names that follow the AMCSD naming convention
(Wat == water, O-H == hydroxyl).
;

loop_
_cod_related_entry_id
_cod_related_entry_database
_cod_related_entry_code
1 AMCSD 0020229
